data_7002800
loop_
_publ_author_name
'Liu, Yen-Shen'
'Tang, Ming-Feng'
'Lii, Kwang-Hwa'

_publ_section_title
;
 Rare earth metal squarates incorporating ethylene glycol ligand with a
 three-dimensional framework structure: RE(C4O4)1.5(C2H6O2) (RE = Y,
 La--Nd, Sm--Lu)
;
_journal_issue 44
_journal_name_full 'Dalton Transactions'
_journal_page_first 9781
_journal_page_last 9786
_journal_paper_doi 10.1039/b911962k
_journal_year 2009
_chemical_formula_moiety Tb(C4O4)1.5(C2H6O2)
_chemical_formula_sum 'C8 H6 O8 Tb'
_chemical_formula_weight 389.05
_chemical_name_systematic
;
?
;
_space_group_IT_number 15
_symmetry_cell_setting monoclinic
_symmetry_space_group_name_Hall '-C 2yc'
_symmetry_space_group_name_H-M 'C 1 2/c 1'
_atom_sites_solution_hydrogens difmap
_atom_sites_solution_primary direct
_atom_sites_solution_secondary difmap
_audit_creation_method SHELXL-97
_cell_angle_alpha 90.00
_cell_angle_beta 99.083(2)
_cell_angle_gamma 90.00
_cell_formula_units_Z 8
_cell_length_a 12.8165(5)
_cell_length_b 12.1362(5)
_cell_length_c 12.5928(5)
_cell_measurement_temperature 296(2)
_cell_volume 1934.17(13)
_computing_cell_refinement 'Bruker SHELXTL'
_computing_data_collection 'Bruker SHELXTL'
_computing_data_reduction 'Bruker SHELXTL'
_computing_molecular_graphics Diamond
_computing_structure_refinement 'SHELXL-97 (Sheldrick, 1997)'
_computing_structure_solution 'SHELXS-97 (Sheldrick, 1990)'
_diffrn_ambient_temperature 296(2)
_diffrn_measured_fraction_theta_full 0.988
_diffrn_measured_fraction_theta_max 0.988
_diffrn_measurement_device_type 'CCD area detector'
_diffrn_measurement_method 'phi and omega scans'
_diffrn_radiation_monochromator graphite
_diffrn_radiation_source 'fine-focus sealed tube'
_diffrn_radiation_type MoK\a
_diffrn_radiation_wavelength 0.71073
_diffrn_reflns_av_R_equivalents 0.0203
_diffrn_reflns_av_sigmaI/netI 0.0147
_diffrn_reflns_limit_h_max 17
_diffrn_reflns_limit_h_min -17
_diffrn_reflns_limit_k_max 16
_diffrn_reflns_limit_k_min -15
_diffrn_reflns_limit_l_max 16
_diffrn_reflns_limit_l_min -16
_diffrn_reflns_number 13757
_diffrn_reflns_theta_full 28.44
_diffrn_reflns_theta_max 28.44
_diffrn_reflns_theta_min 2.33
_exptl_absorpt_coefficient_mu 7.344
_exptl_absorpt_correction_T_max 0.7457
_exptl_absorpt_correction_T_min 0.5185
_exptl_absorpt_correction_type empirical
_exptl_crystal_colour orange
_exptl_crystal_density_diffrn 2.672
_exptl_crystal_density_method 'not measured'
_exptl_crystal_description rod-like
_exptl_crystal_F_000 1464
_exptl_crystal_size_max 0.30
_exptl_crystal_size_mid 0.15
_exptl_crystal_size_min 0.15
_refine_diff_density_max 0.590
_refine_diff_density_min -0.602
_refine_diff_density_rms 0.093
_refine_ls_extinction_method none
_refine_ls_goodness_of_fit_ref 1.086
_refine_ls_hydrogen_treatment mixed
_refine_ls_matrix_type full
_refine_ls_number_parameters 174
_refine_ls_number_reflns 2416
_refine_ls_number_restraints 0
_refine_ls_restrained_S_all 1.086
_refine_ls_R_factor_all 0.0143
_refine_ls_R_factor_gt 0.0133
_refine_ls_shift/su_max 0.001
_refine_ls_shift/su_mean 0.000
_refine_ls_structure_factor_coef Fsqd
_refine_ls_weighting_details 'calc w=1/[\s^2^(Fo^2^)+(0.0143P)^2^+3.5891P] where P=(Fo^2^+2Fc^2^)/3'
_refine_ls_weighting_scheme calc
_refine_ls_wR_factor_gt 0.0319
_refine_ls_wR_factor_ref 0.0322
_reflns_number_gt 2305
_reflns_number_total 2416
_reflns_threshold_expression >2sigma(I)
_cod_data_source_file b911962k.txt
_cod_data_source_block TbSqEg
_cod_original_sg_symbol_H-M C2/c
_cod_database_code 7002800

loop_
_symmetry_equiv_pos_as_xyz
'x, y, z'
'-x, y, -z+1/2'
'x+1/2, y+1/2, z'
'-x+1/2, y+1/2, -z+1/2'
'-x, -y, -z'
'x, -y, z-1/2'
'-x+1/2, -y+1/2, -z'
'x+1/2, -y+1/2, z-1/2'

loop_
_atom_site_label
_atom_site_type_symbol
_atom_site_fract_x
_atom_site_fract_y
_atom_site_fract_z
_atom_site_U_iso_or_equiv
_atom_site_adp_type
_atom_site_occupancy
_atom_site_symmetry_multiplicity
_atom_site_calc_flag
_atom_site_refinement_flags
_atom_site_disorder_assembly
_atom_site_disorder_group
Tb1 Tb 0.273099(7) 0.463245(7) 0.222515(7) 0.00991(4) Uani 1 1 d . . .
O1 O 0.23891(13) 0.40929(12) 0.40139(11) 0.0168(3) Uani 1 1 d . . .
O2 O 0.20807(13) 0.14769(12) 0.34644(11) 0.0178(3) Uani 1 1 d . . .
O3 O 0.37103(13) 0.43086(15) 0.08696(13) 0.0240(4) Uani 1 1 d . . .
O4 O 0.59742(13) 0.55217(13) 0.16015(12) 0.0201(3) Uani 1 1 d . . .
O5 O 0.37917(14) 0.31446(14) 0.27751(14) 0.0268(4) Uani 1 1 d . . .
O6 O 0.37550(14) 0.05057(14) 0.24238(15) 0.0263(4) Uani 1 1 d . . .
O7 O 0.14921(15) 0.46556(14) 0.04799(14) 0.0242(4) Uani 1 1 d . . .
O8 O 0.15763(16) 0.30735(16) 0.18891(15) 0.0325(5) Uani 1 1 d . . .
C1 C 0.24506(16) 0.32144(17) 0.45419(15) 0.0132(4) Uani 1 1 d . . .
C2 C 0.23193(17) 0.20361(17) 0.43034(16) 0.0135(4) Uani 1 1 d . . .
C3 C 0.44202(18) 0.46927(17) 0.04007(17) 0.0159(4) Uani 1 1 d . . .
C4 C 0.54381(17) 0.52281(17) 0.07262(17) 0.0152(4) Uani 1 1 d . . .
C5 C 0.44451(16) 0.24449(17) 0.25838(16) 0.0144(4) Uani 1 1 d . . .
C6 C 0.44364(16) 0.12440(17) 0.25060(16) 0.0134(4) Uani 1 1 d . . .
C7 C 0.0867(2) 0.3692(2) 0.0172(2) 0.0349(6) Uani 1 1 d . . .
C8 C 0.0600(2) 0.3191(2) 0.1171(2) 0.0340(6) Uani 1 1 d . . .
H7A H 0.132(3) 0.314(3) -0.015(3) 0.041 Uiso 1 1 d . . .
H7B H 0.020(2) 0.385(3) -0.030(3) 0.041 Uiso 1 1 d . . .
H8A H 0.014(2) 0.373(3) 0.151(2) 0.041 Uiso 1 1 d . . .
H8B H 0.023(2) 0.250(3) 0.098(3) 0.041 Uiso 1 1 d . . .
H7O H 0.180(3) 0.481(3) 0.000(3) 0.044(10) Uiso 1 1 d . . .
H8O H 0.161(3) 0.256(3) 0.219(3) 0.041(10) Uiso 1 1 d . . .

loop_
_atom_site_aniso_label
_atom_site_aniso_U_11
_atom_site_aniso_U_22
_atom_site_aniso_U_33
_atom_site_aniso_U_23
_atom_site_aniso_U_13
_atom_site_aniso_U_12
Tb1 0.01064(6) 0.00930(6) 0.00991(5) 0.00127(3) 0.00200(4) 0.00186(3)
O1 0.0290(9) 0.0094(7) 0.0128(7) 0.0016(5) 0.0062(6) 0.0017(6)
O2 0.0292(9) 0.0126(7) 0.0106(7) -0.0026(5) 0.0000(6) -0.0009(6)
O3 0.0227(9) 0.0295(9) 0.0228(8) 0.0009(7) 0.0127(7) -0.0035(7)
O4 0.0224(9) 0.0224(8) 0.0133(7) -0.0030(6) -0.0040(6) 0.0045(6)
O5 0.0263(9) 0.0193(9) 0.0375(10) 0.0077(7) 0.0140(7) 0.0137(7)
O6 0.0230(9) 0.0227(9) 0.0357(10) -0.0065(7) 0.0120(7) -0.0128(7)
O7 0.0267(9) 0.0303(10) 0.0150(8) 0.0049(6) 0.0016(7) -0.0060(7)
O8 0.0407(11) 0.0197(10) 0.0309(10) 0.0117(8) -0.0134(8) -0.0117(8)
C1 0.0175(10) 0.0118(10) 0.0106(9) -0.0015(7) 0.0034(7) 0.0003(8)
C2 0.0172(10) 0.0122(10) 0.0110(9) 0.0003(7) 0.0017(7) 0.0005(8)
C3 0.0157(10) 0.0175(11) 0.0149(10) 0.0010(7) 0.0038(8) 0.0039(8)
C4 0.0161(11) 0.0169(11) 0.0124(9) 0.0010(7) 0.0019(8) 0.0048(8)
C5 0.0147(10) 0.0140(10) 0.0145(9) 0.0036(7) 0.0022(7) 0.0031(8)
C6 0.0137(10) 0.0127(10) 0.0141(9) 0.0003(7) 0.0033(7) -0.0018(8)
C7 0.0407(17) 0.0358(16) 0.0235(13) 0.0008(11) -0.0096(11) -0.0086(13)
C8 0.0336(15) 0.0260(14) 0.0386(15) 0.0057(11) -0.0061(11) -0.0115(12)

loop_
_atom_type_symbol
_atom_type_description
_atom_type_scat_dispersion_real
_atom_type_scat_dispersion_imag
_atom_type_scat_source
C C 0.0033 0.0016 'International Tables Vol C Tables 4.2.6.8 and 6.1.1.4'
H H 0.0000 0.0000 'International Tables Vol C Tables 4.2.6.8 and 6.1.1.4'
O O 0.0106 0.0060 'International Tables Vol C Tables 4.2.6.8 and 6.1.1.4'
Tb Tb -0.1723 4.1537 'International Tables Vol C Tables 4.2.6.8 and 6.1.1.4'

loop_
_geom_angle_atom_site_label_1
_geom_angle_atom_site_label_2
_geom_angle_atom_site_label_3
_geom_angle
_geom_angle_site_symmetry_1
_geom_angle_site_symmetry_3
_geom_angle_publ_flag
O6 Tb1 O5 141.04(6) 4 . ?
O6 Tb1 O3 142.23(6) 4 . ?
O5 Tb1 O3 73.99(6) . . ?
O6 Tb1 O4 101.33(6) 4 2_655 ?
O5 Tb1 O4 80.98(6) . 2_655 ?
O3 Tb1 O4 97.65(6) . 2_655 ?
O6 Tb1 O8 83.68(7) 4 . ?
O5 Tb1 O8 75.68(7) . . ?
O3 Tb1 O8 97.33(7) . . ?
O4 Tb1 O8 147.47(6) 2_655 . ?
O6 Tb1 O2 76.95(6) 4 4 ?
O5 Tb1 O2 138.11(6) . 4 ?
O3 Tb1 O2 78.22(6) . 4 ?
O4 Tb1 O2 72.28(5) 2_655 4 ?
O8 Tb1 O2 139.29(6) . 4 ?
O6 Tb1 O1 70.76(6) 4 . ?
O5 Tb1 O1 72.33(5) . . ?
O3 Tb1 O1 146.28(6) . . ?
O4 Tb1 O1 75.60(5) 2_655 . ?
O8 Tb1 O1 75.91(6) . . ?
O2 Tb1 O1 128.14(5) 4 . ?
O6 Tb1 O7 74.42(7) 4 . ?
O5 Tb1 O7 122.46(6) . . ?
O3 Tb1 O7 72.28(6) . . ?
O4 Tb1 O7 148.23(5) 2_655 . ?
O8 Tb1 O7 64.22(6) . . ?
O2 Tb1 O7 76.13(5) 4 . ?
O1 Tb1 O7 129.06(6) . . ?
C1 O1 Tb1 135.24(13) . . ?
C2 O2 Tb1 140.98(14) . 4_545 ?
C3 O3 Tb1 143.85(16) . . ?
C4 O4 Tb1 131.92(14) . 2_655 ?
C5 O5 Tb1 149.59(15) . . ?
C6 O6 Tb1 156.12(15) . 4_545 ?
C7 O7 Tb1 118.56(14) . . ?
C7 O7 H7O 108(3) . . ?
Tb1 O7 H7O 110(3) . . ?
C8 O8 Tb1 119.13(15) . . ?
C8 O8 H8O 112(3) . . ?
Tb1 O8 H8O 127(3) . . ?
O1 C1 C2 136.59(19) . . ?
O1 C1 C2 133.44(19) . 7_556 ?
C2 C1 C2 89.97(16) . 7_556 ?
O2 C2 C1 134.95(19) . . ?
O2 C2 C1 134.99(19) . 7_556 ?
C1 C2 C1 90.03(16) . 7_556 ?
O3 C3 C4 136.0(2) . . ?
O3 C3 C4 134.0(2) . 5_665 ?
C4 C3 C4 90.05(17) . 5_665 ?
O4 C4 C3 135.7(2) . . ?
O4 C4 C3 134.4(2) . 5_665 ?
C3 C4 C3 89.95(17) . 5_665 ?
O5 C5 C6 134.2(2) . . ?
O5 C5 C5 136.43(13) . 2_655 ?
C6 C5 C5 89.29(11) . 2_655 ?
O6 C6 C6 133.47(13) . 2_655 ?
O6 C6 C5 136.2(2) . . ?
C6 C6 C5 90.21(11) 2_655 . ?
O7 C7 C8 107.4(2) . . ?
O7 C7 H7A 108.8(18) . . ?
C8 C7 H7A 106.5(18) . . ?
O7 C7 H7B 113.5(18) . . ?
C8 C7 H7B 107.4(18) . . ?
H7A C7 H7B 113(3) . . ?
O8 C8 C7 106.3(2) . . ?
O8 C8 H8A 107.6(17) . . ?
C7 C8 H8A 108.7(18) . . ?
O8 C8 H8B 114.1(18) . . ?
C7 C8 H8B 108.3(19) . . ?
H8A C8 H8B 112(2) . . ?

loop_
_geom_bond_atom_site_label_1
_geom_bond_atom_site_label_2
_geom_bond_distance
_geom_bond_site_symmetry_2
_geom_bond_publ_flag
Tb1 O6 2.2830(16) 4 ?
Tb1 O5 2.3002(16) . ?
Tb1 O3 2.3065(16) . ?
Tb1 O4 2.3082(16) 2_655 ?
Tb1 O8 2.3981(18) . ?
Tb1 O2 2.4267(15) 4 ?
Tb1 O1 2.4508(14) . ?
Tb1 O7 2.5000(17) . ?
O1 C1 1.252(2) . ?
O2 C2 1.252(2) . ?
O2 Tb1 2.4267(15) 4_545 ?
O3 C3 1.250(3) . ?
O4 C4 1.255(3) . ?
O4 Tb1 2.3082(16) 2_655 ?
O5 C5 1.243(3) . ?
O6 C6 1.244(3) . ?
O6 Tb1 2.2830(16) 4_545 ?
O7 C7 1.435(3) . ?
O7 H7O 0.80(4) . ?
O8 C8 1.431(3) . ?
O8 H8O 0.73(3) . ?
C1 C2 1.465(3) . ?
C1 C2 1.469(3) 7_556 ?
C2 C1 1.469(3) 7_556 ?
C3 C4 1.457(3) . ?
C3 C4 1.462(3) 5_665 ?
C4 C3 1.462(3) 5_665 ?
C5 C6 1.461(3) . ?
C5 C5 1.471(4) 2_655 ?
C6 C6 1.447(4) 2_655 ?
C7 C8 1.485(4) . ?
C7 H7A 1.01(3) . ?
C7 H7B 0.98(3) . ?
C8 H8A 1.03(3) . ?
C8 H8B 0.98(3) . ?
